data_7135624
loop_
_publ_author_name
'Taylor, Logan J.'
'Dilinaer, A. Dina'
'Boyle, Paul D.'
'Drover, Marcus W.'

_publ_section_title
;
 Backbone deprotonation defines a hidden decomposition pathway of
 diphosphine ligands.
;
_journal_issue 29
_journal_name_full 'Chemical communications (Cambridge, England)'
_journal_page_first 7524
_journal_page_last 7528
_journal_paper_doi 10.1039/d6cc01011c
_journal_volume 62
_journal_year 2026
_chemical_formula_moiety 'C54 H110 Fe2 P6, 2(C24 H20 B)'
_chemical_formula_sum 'C102 H150 B2 Fe2 P6'
_chemical_formula_weight 1695.35
_space_group_crystal_system orthorhombic
_space_group_IT_number 61
_space_group_name_Hall '-P 2ac 2ab'
_space_group_name_H-M_alt 'P b c a'
_atom_sites_solution_hydrogens geom
_atom_sites_solution_primary dual
_audit_creation_date 2026-02-01
_audit_creation_method
;
Olex2 1.5
(compiled 2025.07.13 svn.rb7424aed for OlexSys, GUI svn.r7314)
;
_audit_update_record
;
2026-02-02 deposited with the CCDC.	2026-03-12 downloaded from the CCDC.
;
_cell_angle_alpha 90
_cell_angle_beta 90
_cell_angle_gamma 90
_cell_formula_units_Z 4
_cell_length_a 17.67270(10)
_cell_length_b 17.46570(10)
_cell_length_c 31.0204(2)
_cell_measurement_reflns_used 64050
_cell_measurement_temperature 110.15
_cell_measurement_theta_max 76.6790
_cell_measurement_theta_min 2.8560
_cell_volume 9574.95(10)
_computing_molecular_graphics 'Olex2 1.5 (Dolomanov et al., 2009)'
_computing_publication_material 'Olex2 1.5 (Dolomanov et al., 2009)'
_computing_structure_refinement 'SHELXL 2019/3 (Sheldrick, 2015)'
_computing_structure_solution 'SHELXT 2018/2 (Sheldrick, 2018)'
_diffrn_ambient_temperature 110.15
_diffrn_measured_fraction_theta_full 1.000
_diffrn_measured_fraction_theta_max 0.997
_diffrn_measurement_device_type 'XtaLAB Synergy, Dualflex, HyPix-Arc 100'
_diffrn_radiation_type CuK\a
_diffrn_radiation_wavelength 1.54184
_diffrn_reflns_av_R_equivalents 0.0397
_diffrn_reflns_av_unetI/netI 0.0133
_diffrn_reflns_Laue_measured_fraction_full 1.000
_diffrn_reflns_Laue_measured_fraction_max 0.997
_diffrn_reflns_limit_h_max 19
_diffrn_reflns_limit_h_min -22
_diffrn_reflns_limit_k_max 20
_diffrn_reflns_limit_k_min -22
_diffrn_reflns_limit_l_max 38
_diffrn_reflns_limit_l_min -39
_diffrn_reflns_number 205319
_diffrn_reflns_point_group_measured_fraction_full 1.000
_diffrn_reflns_point_group_measured_fraction_max 0.997
_diffrn_reflns_theta_full 67.684
_diffrn_reflns_theta_max 76.927
_diffrn_reflns_theta_min 2.849
_exptl_absorpt_coefficient_mu 3.703
_exptl_absorpt_correction_T_max 1.000
_exptl_absorpt_correction_T_min 0.629
_exptl_absorpt_correction_type gaussian
_exptl_absorpt_process_details
;
CrysAlisPro 1.171.44.118a (Rigaku Oxford Diffraction, 2025)
Numerical absorption correction based on gaussian integration over
a multifaceted crystal model
Empirical absorption correction using spherical harmonics,
implemented in SCALE3 ABSPACK scaling algorithm.
;
_exptl_crystal_colour 'clear orange'
_exptl_crystal_colour_lustre clear
_exptl_crystal_colour_primary orange
_exptl_crystal_density_diffrn 1.176
_exptl_crystal_description prism
_exptl_crystal_F_000 3656
_exptl_crystal_size_max 0.14
_exptl_crystal_size_mid 0.13
_exptl_crystal_size_min 0.05
_refine_diff_density_max 0.405
_refine_diff_density_min -0.371
_refine_diff_density_rms 0.049
_refine_ls_extinction_method none
_refine_ls_goodness_of_fit_ref 1.107
_refine_ls_hydrogen_treatment constr
_refine_ls_matrix_type full
_refine_ls_number_parameters 512
_refine_ls_number_reflns 10077
_refine_ls_number_restraints 0
_refine_ls_restrained_S_all 1.107
_refine_ls_R_factor_all 0.0425
_refine_ls_R_factor_gt 0.0409
_refine_ls_shift/su_max 0.001
_refine_ls_shift/su_mean 0.000
_refine_ls_structure_factor_coef Fsqd
_refine_ls_weighting_details 'w=1/[\s^2^(Fo^2^)+(0.0523P)^2^+8.3343P] where P=(Fo^2^+2Fc^2^)/3'
_refine_ls_weighting_scheme calc
_refine_ls_wR_factor_gt 0.1091
_refine_ls_wR_factor_ref 0.1101
_reflns_Friedel_coverage 0.000
_reflns_number_gt 9765
_reflns_number_total 10077
_reflns_threshold_expression 'I > 2\s(I)'
_cod_data_source_file d6cc01011c3.cif
_cod_data_source_block Complex_6
_cod_depositor_comments 'Adding full bibliography for 7135623--7135624.cif.'
_cod_original_cell_volume 9574.94(10)
_cod_database_code 7135624
_shelx_shelxl_version_number 2019/3
_shelx_space_group_comment
;
The symmetry employed for this shelxl refinement is uniquely defined
by the following loop, which should always be used as a source of
symmetry information in preference to the above space-group names.
They are only intended as comments.
;
_shelx_estimated_absorpt_t_max 0.837
_shelx_estimated_absorpt_t_min 0.625
_olex2_refinement_description
;
1. Fixed Uiso
 At 1.2 times of:
  All C(H) groups, All C(H,H) groups
 At 1.5 times of:
  All C(H,H,H) groups
2.a Secondary CH2 refined with riding coordinates:
 C1(H1A,H1B), C5(H5A,H5B), C15(H15A,H15B), C25(H25A,H25B), C22(H22A,H22B),
 C19(H19A,H19B), C26(H26A,H26B), C2(H2A,H2B), C23(H23A,H23B), C16(H16A,H16B),
 C6(H6A,H6B), C14(H14A,H14B), C17(H17A,H17B), C3(H3A,H3B), C20(H20A,H20B)
2.b Aromatic/amide H refined with riding coordinates:
 C39(H39), C12(H12), C11(H11), C10(H10), C9(H9), C47(H47), C29(H29), C35(H35),
 C33(H33), C32(H32), C31(H31), C38(H38), C50(H50), C49(H49), C51(H51), C30(H30),
  C36(H36), C48(H48), C37(H37), C45(H45), C41(H41), C44(H44), C43(H43), C42(H42)
2.c Idealised Me refined as rotating group:
 C27(H27A,H27B,H27C), C13(H13A,H13B,H13C), C24(H24A,H24B,H24C), C18(H18A,H18B,
 H18C), C7(H7A,H7B,H7C), C4(H4A,H4B,H4C), C21(H21A,H21B,H21C)
;
_olex2_submission_special_instructions 'No special instructions were received'

loop_
_space_group_symop_operation_xyz
'x, y, z'
'-x+1/2, -y, z+1/2'
'-x, y+1/2, -z+1/2'
'x+1/2, -y+1/2, -z'
'-x, -y, -z'
'x-1/2, y, -z-1/2'
'x, -y-1/2, z-1/2'
'-x-1/2, y-1/2, z'

loop_
_atom_site_label
_atom_site_type_symbol
_atom_site_fract_x
_atom_site_fract_y
_atom_site_fract_z
_atom_site_U_iso_or_equiv
_atom_site_adp_type
_atom_site_occupancy
_atom_site_site_symmetry_order
_atom_site_calc_flag
_atom_site_refinement_flags_posn
_atom_site_refinement_flags_adp
_atom_site_refinement_flags_occupancy
_atom_site_disorder_assembly
_atom_site_disorder_group
Fe1 Fe 0.40448(2) 0.53171(2) 0.37706(2) 0.01647(8) Uani 1 1 d . . . . .
P2 P 0.32906(3) 0.43834(3) 0.39797(2) 0.01841(10) Uani 1 1 d . . . . .
P003 P 0.46232(3) 0.56101(3) 0.43823(2) 0.01977(11) Uani 1 1 d . . . . .
P1 P 0.48072(3) 0.43574(3) 0.35812(2) 0.02176(11) Uani 1 1 d . . . . .
C39 C 0.62521(11) 0.63891(11) 0.08842(7) 0.0239(4) Uani 1 1 d . . . . .
H39 H 0.652450 0.651414 0.113862 0.029 Uiso 1 1 calc R U . . .
C28 C 0.58023(11) 0.57534(11) 0.17758(6) 0.0217(4) Uani 1 1 d . . . . .
C8 C 0.43414(11) 0.60835(11) 0.32636(6) 0.0229(4) Uani 1 1 d . . . . .
C46 C 0.44586(11) 0.62659(11) 0.15112(6) 0.0231(4) Uani 1 1 d . . . . .
C34 C 0.55626(11) 0.59939(11) 0.09225(6) 0.0231(4) Uani 1 1 d . . . . .
C1 C 0.47850(10) 0.48728(11) 0.47985(6) 0.0208(4) Uani 1 1 d . . . . .
H1A H 0.428698 0.467024 0.488987 0.025 Uiso 1 1 calc R U . . .
H1B H 0.506723 0.444468 0.466477 0.025 Uiso 1 1 calc R U . . .
C12 C 0.36969(11) 0.56353(10) 0.31458(6) 0.0223(4) Uani 1 1 d . . . . .
H12 H 0.366828 0.529360 0.290809 0.027 Uiso 1 1 calc R U . . .
C11 C 0.31083(11) 0.57871(11) 0.34434(6) 0.0224(4) Uani 1 1 d . . . . .
H11 H 0.261362 0.557496 0.343451 0.027 Uiso 1 1 calc R U . . .
C10 C 0.33804(11) 0.63069(11) 0.37558(6) 0.0236(4) Uani 1 1 d . . . . .
H10 H 0.310928 0.649777 0.399745 0.028 Uiso 1 1 calc R U . . .
C9 C 0.41423(11) 0.64914(11) 0.36389(6) 0.0231(4) Uani 1 1 d . . . . .
H9 H 0.446339 0.683470 0.379047 0.028 Uiso 1 1 calc R U . . .
C47 C 0.41868(11) 0.62650(12) 0.19374(7) 0.0270(4) Uani 1 1 d . . . . .
H47 H 0.443971 0.595673 0.214457 0.032 Uiso 1 1 calc R U . . .
C5 C 0.42126(12) 0.63824(11) 0.47164(6) 0.0255(4) Uani 1 1 d . . . . .
H5A H 0.460275 0.655803 0.492290 0.031 Uiso 1 1 calc R U . . .
H5B H 0.408927 0.682002 0.452609 0.031 Uiso 1 1 calc R U . . .
C29 C 0.61280(11) 0.51048(12) 0.19663(6) 0.0239(4) Uani 1 1 d . . . . .
H29 H 0.598826 0.461370 0.186141 0.029 Uiso 1 1 calc R U . . .
C35 C 0.51975(12) 0.58341(13) 0.05283(7) 0.0307(4) Uani 1 1 d . . . . .
H35 H 0.472956 0.556665 0.053542 0.037 Uiso 1 1 calc R U . . .
C15 C 0.38484(11) 0.35534(11) 0.41486(6) 0.0219(4) Uani 1 1 d . . . . .
H15A H 0.405651 0.363983 0.444087 0.026 Uiso 1 1 calc R U . . .
H15B H 0.352424 0.309137 0.415706 0.026 Uiso 1 1 calc R U . . .
C25 C 0.26898(11) 0.40095(11) 0.35370(6) 0.0231(4) Uani 1 1 d . . . . .
H25A H 0.219186 0.426628 0.355843 0.028 Uiso 1 1 calc R U . . .
H25B H 0.292073 0.417560 0.326165 0.028 Uiso 1 1 calc R U . . .
C40 C 0.48971(12) 0.48247(12) 0.13164(7) 0.0258(4) Uani 1 1 d . . . . .
C33 C 0.60351(12) 0.64571(12) 0.19501(7) 0.0269(4) Uani 1 1 d . . . . .
H33 H 0.582905 0.691560 0.183451 0.032 Uiso 1 1 calc R U . . .
C32 C 0.65564(12) 0.65095(13) 0.22859(7) 0.0305(4) Uani 1 1 d . . . . .
H32 H 0.670147 0.699799 0.239229 0.037 Uiso 1 1 calc R U . . .
C31 C 0.68630(12) 0.58560(14) 0.24648(7) 0.0302(4) Uani 1 1 d . . . . .
H31 H 0.721566 0.589050 0.269512 0.036 Uiso 1 1 calc R U . . .
C38 C 0.65506(12) 0.66043(12) 0.04863(7) 0.0289(4) Uani 1 1 d . . . . .
H38 H 0.701878 0.687076 0.047478 0.035 Uiso 1 1 calc R U . . .
C22 C 0.26216(11) 0.45427(11) 0.44228(6) 0.0242(4) Uani 1 1 d . . . . .
H22A H 0.291351 0.472103 0.467600 0.029 Uiso 1 1 calc R U . . .
H22B H 0.227985 0.496564 0.433758 0.029 Uiso 1 1 calc R U . . .
C50 C 0.34311(12) 0.71606(13) 0.13517(7) 0.0321(5) Uani 1 1 d . . . . .
H50 H 0.317045 0.746426 0.114551 0.038 Uiso 1 1 calc R U . . .
C49 C 0.31834(12) 0.71453(13) 0.17763(8) 0.0335(5) Uani 1 1 d . . . . .
H49 H 0.275853 0.744011 0.186363 0.040 Uiso 1 1 calc R U . . .
C19 C 0.58275(11) 0.42986(13) 0.37017(7) 0.0297(4) Uani 1 1 d . . . . .
H19A H 0.589648 0.438177 0.401496 0.036 Uiso 1 1 calc R U . . .
H19B H 0.599959 0.377151 0.363706 0.036 Uiso 1 1 calc R U . . .
C51 C 0.40588(11) 0.67340(13) 0.12260(7) 0.0279(4) Uani 1 1 d . . . . .
H51 H 0.422170 0.676239 0.093462 0.033 Uiso 1 1 calc R U . . .
C26 C 0.25433(13) 0.31482(11) 0.35036(7) 0.0288(4) Uani 1 1 d . . . . .
H26A H 0.302985 0.287567 0.346549 0.035 Uiso 1 1 calc R U . . .
H26B H 0.230741 0.296382 0.377377 0.035 Uiso 1 1 calc R U . . .
C2 C 0.55949(12) 0.59702(13) 0.42841(7) 0.0292(4) Uani 1 1 d . . . . .
H2A H 0.594258 0.553246 0.432747 0.035 Uiso 1 1 calc R U . . .
H2B H 0.562444 0.610857 0.397509 0.035 Uiso 1 1 calc R U . . .
C30 C 0.66491(12) 0.51497(13) 0.23036(6) 0.0275(4) Uani 1 1 d . . . . .
H30 H 0.685704 0.469486 0.242262 0.033 Uiso 1 1 calc R U . . .
C23 C 0.21317(12) 0.38701(12) 0.45663(7) 0.0309(4) Uani 1 1 d . . . . .
H23A H 0.246134 0.344572 0.466383 0.037 Uiso 1 1 calc R U . . .
H23B H 0.182966 0.368437 0.431873 0.037 Uiso 1 1 calc R U . . .
C16 C 0.47759(13) 0.41055(12) 0.30056(7) 0.0298(4) Uani 1 1 d . . . . .
H16A H 0.424632 0.397626 0.293115 0.036 Uiso 1 1 calc R U . . .
H16B H 0.491471 0.456630 0.283749 0.036 Uiso 1 1 calc R U . . .
C6 C 0.35013(12) 0.61673(12) 0.49701(7) 0.0282(4) Uani 1 1 d . . . . .
H6A H 0.308618 0.604917 0.476637 0.034 Uiso 1 1 calc R U . . .
H6B H 0.360266 0.570211 0.514305 0.034 Uiso 1 1 calc R U . . .
C36 C 0.54885(13) 0.60488(14) 0.01303(7) 0.0348(5) Uani 1 1 d . . . . .
H36 H 0.521886 0.593153 -0.012629 0.042 Uiso 1 1 calc R U . . .
C48 C 0.35673(12) 0.66923(13) 0.20699(7) 0.0309(4) Uani 1 1 d . . . . .
H48 H 0.340663 0.667406 0.236200 0.037 Uiso 1 1 calc R U . . .
C27 C 0.20228(13) 0.29710(13) 0.31237(7) 0.0340(5) Uani 1 1 d . . . . .
H27A H 0.224106 0.318265 0.285891 0.051 Uiso 1 1 calc R U . . .
H27B H 0.152508 0.320134 0.317459 0.051 Uiso 1 1 calc R U . . .
H27C H 0.196806 0.241514 0.309390 0.051 Uiso 1 1 calc R U . . .
C14 C 0.44901(13) 0.34392(12) 0.38279(8) 0.0329(5) Uani 1 1 d . . . . .
H14A H 0.432000 0.308772 0.359707 0.039 Uiso 1 1 calc R U . . .
H14B H 0.492353 0.319624 0.397686 0.039 Uiso 1 1 calc R U . . .
C37 C 0.61720(13) 0.64337(13) 0.01081(7) 0.0333(5) Uani 1 1 d . . . . .
H37 H 0.637796 0.657849 -0.016283 0.040 Uiso 1 1 calc R U . . .
C45 C 0.53651(13) 0.42879(12) 0.11093(7) 0.0310(4) Uani 1 1 d . . . . .
H45 H 0.583415 0.445911 0.099494 0.037 Uiso 1 1 calc R U . . .
C17 C 0.52821(13) 0.34437(13) 0.28565(7) 0.0341(5) Uani 1 1 d . . . . .
H17A H 0.581864 0.360571 0.286585 0.041 Uiso 1 1 calc R U . . .
H17B H 0.521976 0.300294 0.305401 0.041 Uiso 1 1 calc R U . . .
C41 C 0.42142(13) 0.45324(13) 0.14718(10) 0.0402(6) Uani 1 1 d . . . . .
H41 H 0.387197 0.486995 0.161192 0.048 Uiso 1 1 calc R U . . .
C3 C 0.59203(13) 0.66430(14) 0.45375(8) 0.0362(5) Uani 1 1 d . . . . .
H3A H 0.592654 0.652004 0.484903 0.043 Uiso 1 1 calc R U . . .
H3B H 0.560094 0.710241 0.449451 0.043 Uiso 1 1 calc R U . . .
C13 C 0.50560(14) 0.62151(13) 0.30170(8) 0.0354(5) Uani 1 1 d . . . . .
H13A H 0.544120 0.642891 0.320976 0.053 Uiso 1 1 calc R U . . .
H13B H 0.495903 0.657478 0.278087 0.053 Uiso 1 1 calc R U . . .
H13C H 0.523652 0.572803 0.289859 0.053 Uiso 1 1 calc R U . . .
C24 C 0.16008(14) 0.41004(15) 0.49322(8) 0.0418(6) Uani 1 1 d . . . . .
H24A H 0.126829 0.451457 0.483464 0.063 Uiso 1 1 calc R U . . .
H24B H 0.189935 0.427609 0.517941 0.063 Uiso 1 1 calc R U . . .
H24C H 0.129398 0.365824 0.501759 0.063 Uiso 1 1 calc R U . . .
B1 B 0.51825(12) 0.57151(13) 0.13792(7) 0.0225(4) Uani 1 1 d . . . . .
C44 C 0.51775(15) 0.35217(13) 0.10633(8) 0.0376(5) Uani 1 1 d . . . . .
H44 H 0.551341 0.318160 0.092013 0.045 Uiso 1 1 calc R U . . .
C20 C 0.63423(13) 0.48554(15) 0.34623(8) 0.0385(5) Uani 1 1 d . . . . .
H20A H 0.630608 0.475860 0.314849 0.046 Uiso 1 1 calc R U . . .
H20B H 0.617120 0.538626 0.351704 0.046 Uiso 1 1 calc R U . . .
C18 C 0.50766(16) 0.32028(14) 0.23996(8) 0.0430(6) Uani 1 1 d . . . . .
H18A H 0.511318 0.364609 0.220709 0.064 Uiso 1 1 calc R U . . .
H18B H 0.455811 0.300404 0.239542 0.064 Uiso 1 1 calc R U . . .
H18C H 0.542637 0.280316 0.230229 0.064 Uiso 1 1 calc R U . . .
C7 C 0.32570(14) 0.68143(14) 0.52678(8) 0.0381(5) Uani 1 1 d . . . . .
H7A H 0.312067 0.726381 0.509537 0.057 Uiso 1 1 calc R U . . .
H7B H 0.367451 0.694563 0.546211 0.057 Uiso 1 1 calc R U . . .
H7C H 0.281842 0.665018 0.543761 0.057 Uiso 1 1 calc R U . . .
C43 C 0.44976(15) 0.32541(14) 0.12271(9) 0.0433(6) Uani 1 1 d . . . . .
H43 H 0.436590 0.272882 0.120098 0.052 Uiso 1 1 calc R U . . .
C42 C 0.40149(14) 0.37606(15) 0.14287(12) 0.0519(7) Uani 1 1 d . . . . .
H42 H 0.354448 0.358479 0.153890 0.062 Uiso 1 1 calc R U . . .
C4 C 0.67281(14) 0.68033(15) 0.43802(10) 0.0470(6) Uani 1 1 d . . . . .
H4A H 0.672042 0.690688 0.406969 0.070 Uiso 1 1 calc R U . . .
H4B H 0.704781 0.635624 0.443744 0.070 Uiso 1 1 calc R U . . .
H4C H 0.693208 0.724907 0.453282 0.070 Uiso 1 1 calc R U . . .
C21 C 0.71591(17) 0.4771(3) 0.36047(17) 0.0915(15) Uani 1 1 d . . . . .
H21A H 0.746659 0.517091 0.346873 0.137 Uiso 1 1 calc R U . . .
H21B H 0.734888 0.426673 0.351856 0.137 Uiso 1 1 calc R U . . .
H21C H 0.718963 0.482182 0.391886 0.137 Uiso 1 1 calc R U . . .

loop_
_atom_site_aniso_label
_atom_site_aniso_U_11
_atom_site_aniso_U_22
_atom_site_aniso_U_33
_atom_site_aniso_U_23
_atom_site_aniso_U_13
_atom_site_aniso_U_12
Fe1 0.01679(15) 0.01485(14) 0.01778(15) 0.00228(10) -0.00186(10) 0.00011(10)
P2 0.0183(2) 0.0167(2) 0.0202(2) 0.00191(16) -0.00124(16) -0.00068(16)
P003 0.0201(2) 0.0196(2) 0.0196(2) 0.00091(17) -0.00312(17) -0.00041(17)
P1 0.0202(2) 0.0199(2) 0.0251(2) 0.00212(18) 0.00207(18) 0.00232(17)
C39 0.0246(9) 0.0199(9) 0.0272(10) -0.0021(7) 0.0007(8) 0.0027(7)
C28 0.0199(8) 0.0242(9) 0.0209(9) -0.0008(7) 0.0023(7) -0.0029(7)
C8 0.0275(10) 0.0181(9) 0.0232(9) 0.0088(7) -0.0014(8) -0.0002(7)
C46 0.0209(9) 0.0225(9) 0.0260(9) -0.0003(7) -0.0002(7) -0.0054(7)
C34 0.0236(9) 0.0208(9) 0.0250(9) -0.0017(7) 0.0001(7) 0.0017(7)
C1 0.0200(9) 0.0206(9) 0.0219(9) -0.0001(7) -0.0036(7) 0.0014(7)
C12 0.0291(10) 0.0181(9) 0.0199(9) 0.0050(7) -0.0046(7) 0.0011(7)
C11 0.0235(9) 0.0185(8) 0.0253(9) 0.0065(7) -0.0061(7) 0.0022(7)
C10 0.0264(10) 0.0188(9) 0.0255(9) 0.0029(7) -0.0035(7) 0.0051(7)
C9 0.0273(9) 0.0158(9) 0.0260(9) 0.0036(7) -0.0059(8) -0.0006(7)
C47 0.0256(10) 0.0284(10) 0.0271(10) 0.0028(8) 0.0008(8) -0.0033(8)
C5 0.0320(10) 0.0210(9) 0.0236(9) -0.0014(7) -0.0049(8) 0.0013(8)
C29 0.0229(9) 0.0260(10) 0.0228(9) -0.0018(8) 0.0041(7) -0.0012(8)
C35 0.0291(10) 0.0364(11) 0.0265(10) -0.0004(9) -0.0022(8) -0.0027(9)
C15 0.0242(9) 0.0183(9) 0.0233(9) 0.0030(7) -0.0027(7) 0.0000(7)
C25 0.0233(9) 0.0204(9) 0.0255(9) 0.0026(7) -0.0051(7) -0.0017(7)
C40 0.0257(10) 0.0236(10) 0.0279(10) -0.0002(8) -0.0068(8) -0.0024(8)
C33 0.0294(10) 0.0233(10) 0.0279(10) -0.0010(8) 0.0012(8) -0.0043(8)
C32 0.0307(11) 0.0336(11) 0.0272(10) -0.0072(8) 0.0033(8) -0.0114(9)
C31 0.0222(9) 0.0471(12) 0.0214(9) -0.0027(9) 0.0009(7) -0.0063(9)
C38 0.0278(10) 0.0238(10) 0.0351(11) 0.0011(8) 0.0076(8) 0.0012(8)
C22 0.0234(9) 0.0228(9) 0.0264(9) -0.0008(8) 0.0026(7) 0.0012(7)
C50 0.0258(10) 0.0342(11) 0.0362(11) 0.0085(9) -0.0012(9) 0.0011(9)
C49 0.0245(10) 0.0330(11) 0.0429(12) 0.0003(9) 0.0069(9) 0.0007(8)
C19 0.0210(9) 0.0338(11) 0.0343(11) 0.0003(9) 0.0030(8) 0.0060(8)
C51 0.0257(10) 0.0309(11) 0.0271(10) 0.0034(8) 0.0002(8) -0.0019(8)
C26 0.0355(11) 0.0208(9) 0.0302(10) 0.0008(8) -0.0072(9) -0.0035(8)
C2 0.0262(10) 0.0313(11) 0.0300(10) 0.0020(8) -0.0024(8) -0.0047(8)
C30 0.0254(10) 0.0347(11) 0.0223(9) 0.0023(8) 0.0032(8) 0.0019(8)
C23 0.0276(10) 0.0287(10) 0.0364(11) 0.0052(9) 0.0073(9) 0.0012(8)
C16 0.0338(11) 0.0263(10) 0.0294(10) -0.0034(8) 0.0004(9) 0.0039(8)
C6 0.0272(10) 0.0283(10) 0.0290(10) -0.0027(8) -0.0030(8) 0.0055(8)
C36 0.0379(12) 0.0422(13) 0.0244(10) -0.0002(9) -0.0020(9) 0.0043(10)
C48 0.0289(10) 0.0345(11) 0.0292(10) -0.0005(9) 0.0069(8) -0.0048(9)
C27 0.0397(12) 0.0259(10) 0.0363(11) -0.0032(9) -0.0105(10) -0.0042(9)
C14 0.0314(11) 0.0196(10) 0.0476(13) 0.0056(9) 0.0103(10) 0.0053(8)
C37 0.0381(12) 0.0337(11) 0.0280(10) 0.0046(9) 0.0080(9) 0.0069(9)
C45 0.0375(11) 0.0281(11) 0.0274(10) -0.0031(8) 0.0002(9) -0.0008(9)
C17 0.0384(12) 0.0275(10) 0.0364(12) -0.0021(9) 0.0104(9) 0.0042(9)
C41 0.0253(11) 0.0266(11) 0.0688(17) -0.0023(11) 0.0001(11) -0.0014(9)
C3 0.0387(12) 0.0337(12) 0.0361(12) 0.0041(10) -0.0066(9) -0.0124(9)
C13 0.0408(12) 0.0324(11) 0.0330(11) 0.0038(9) 0.0030(10) -0.0035(10)
C24 0.0341(12) 0.0480(14) 0.0434(13) 0.0105(11) 0.0149(10) 0.0091(11)
B1 0.0215(10) 0.0216(10) 0.0244(10) 0.0011(8) -0.0008(8) -0.0016(8)
C44 0.0494(14) 0.0254(11) 0.0380(12) -0.0074(9) -0.0032(10) 0.0037(10)
C20 0.0244(10) 0.0452(13) 0.0459(13) 0.0047(11) 0.0072(10) -0.0009(10)
C18 0.0534(15) 0.0356(12) 0.0400(13) -0.0114(10) 0.0145(11) -0.0042(11)
C7 0.0377(12) 0.0367(12) 0.0398(12) -0.0100(10) -0.0006(10) 0.0083(10)
C43 0.0445(14) 0.0251(11) 0.0604(16) -0.0052(10) -0.0154(12) -0.0047(10)
C42 0.0267(12) 0.0357(14) 0.093(2) 0.0008(14) -0.0037(13) -0.0081(10)
C4 0.0323(12) 0.0366(13) 0.0720(19) 0.0046(12) -0.0105(12) -0.0115(10)
C21 0.0233(14) 0.110(3) 0.141(4) 0.051(3) 0.0054(19) -0.0036(17)

loop_
_atom_type_symbol
_atom_type_description
_atom_type_scat_dispersion_real
_atom_type_scat_dispersion_imag
_atom_type_scat_source
C C 0.0181 0.0091 'International Tables Vol C Tables 4.2.6.8 and 6.1.1.4'
H H 0.0000 0.0000 'International Tables Vol C Tables 4.2.6.8 and 6.1.1.4'
B B 0.0090 0.0039 'International Tables Vol C Tables 4.2.6.8 and 6.1.1.4'
Fe Fe -1.1336 3.1974 'International Tables Vol C Tables 4.2.6.8 and 6.1.1.4'
P P 0.2955 0.4335 'International Tables Vol C Tables 4.2.6.8 and 6.1.1.4'

loop_
_geom_angle_atom_site_label_1
_geom_angle_atom_site_label_2
_geom_angle_atom_site_label_3
_geom_angle
_geom_angle_site_symmetry_1
_geom_angle_site_symmetry_3
_geom_angle_publ_flag
P2 Fe1 P003 101.42(2) . . ?
P2 Fe1 P1 83.49(2) . . ?
P003 Fe1 P1 96.92(2) . . ?
C8 Fe1 P2 146.18(6) . . ?
C8 Fe1 P003 111.94(6) . . ?
C8 Fe1 P1 97.42(6) . . ?
C12 Fe1 P2 106.81(6) . . ?
C12 Fe1 P003 149.45(5) . . ?
C12 Fe1 P1 97.60(6) . . ?
C12 Fe1 C8 39.41(7) . . ?
C11 Fe1 P2 87.42(5) . . ?
C11 Fe1 P003 133.21(6) . . ?
C11 Fe1 P1 129.83(6) . . ?
C11 Fe1 C8 65.98(7) . . ?
C11 Fe1 C12 39.25(8) . . ?
C10 Fe1 P2 106.18(6) . . ?
C10 Fe1 P003 94.99(6) . . ?
C10 Fe1 P1 162.85(6) . . ?
C10 Fe1 C8 66.57(8) . . ?
C10 Fe1 C12 66.29(7) . . ?
C10 Fe1 C11 39.31(7) . . ?
C10 Fe1 C9 39.96(8) . . ?
C9 Fe1 P2 146.12(6) . . ?
C9 Fe1 P003 84.43(6) . . ?
C9 Fe1 P1 129.34(6) . . ?
C9 Fe1 C8 38.93(8) . . ?
C9 Fe1 C12 65.62(7) . . ?
C9 Fe1 C11 65.80(7) . . ?
C15 P2 Fe1 110.16(6) . . ?
C15 P2 C25 103.98(9) . . ?
C15 P2 C22 104.65(9) . . ?
C25 P2 Fe1 112.89(6) . . ?
C22 P2 Fe1 119.87(7) . . ?
C22 P2 C25 103.84(9) . . ?
C1 P003 Fe1 120.63(6) . . ?
C1 P003 C5 100.23(9) . . ?
C1 P003 C2 102.00(9) . . ?
C5 P003 Fe1 117.87(7) . . ?
C5 P003 C2 102.01(10) . . ?
C2 P003 Fe1 111.42(7) . . ?
C19 P1 Fe1 125.40(8) . . ?
C19 P1 C14 99.37(10) . . ?
C16 P1 Fe1 114.67(7) . . ?
C16 P1 C19 102.28(10) . . ?
C16 P1 C14 100.59(11) . . ?
C14 P1 Fe1 110.93(7) . . ?
C34 C39 H39 118.8 . . ?
C38 C39 H39 118.8 . . ?
C38 C39 C34 122.37(19) . . ?
C29 C28 C33 115.14(18) . . ?
C29 C28 B1 123.69(17) . . ?
C33 C28 B1 121.16(18) . . ?
C12 C8 Fe1 69.43(10) . . ?
C12 C8 C13 128.82(19) . . ?
C9 C8 Fe1 69.29(11) . . ?
C9 C8 C12 106.80(17) . . ?
C9 C8 C13 123.78(18) . . ?
C13 C8 Fe1 133.03(15) . . ?
C47 C46 B1 119.78(17) . . ?
C51 C46 C47 115.04(18) . . ?
C51 C46 B1 125.15(18) . . ?
C39 C34 C35 114.87(18) . . ?
C39 C34 B1 124.99(17) . . ?
C35 C34 B1 120.14(17) . . ?
P003 C1 H1A 108.2 . . ?
P003 C1 H1B 108.2 . . ?
C1 C1 P003 116.50(18) 5_666 . ?
C1 C1 H1A 108.2 5_666 . ?
C1 C1 H1B 108.2 5_666 . ?
H1A C1 H1B 107.3 . . ?
Fe1 C12 H12 124.3 . . ?
C8 C12 Fe1 71.16(10) . . ?
C8 C12 H12 125.8 . . ?
C11 C12 Fe1 70.37(11) . . ?
C11 C12 C8 108.43(17) . . ?
C11 C12 H12 125.8 . . ?
Fe1 C11 H11 125.8 . . ?
C12 C11 Fe1 70.38(11) . . ?
C12 C11 H11 125.7 . . ?
C10 C11 Fe1 69.68(11) . . ?
C10 C11 C12 108.53(17) . . ?
C10 C11 H11 125.7 . . ?
Fe1 C10 H10 123.8 . . ?
C11 C10 Fe1 71.01(11) . . ?
C11 C10 H10 126.5 . . ?
C11 C10 C9 106.93(17) . . ?
C9 C10 Fe1 70.32(11) . . ?
C9 C10 H10 126.5 . . ?
Fe1 C9 H9 124.7 . . ?
C8 C9 Fe1 71.78(11) . . ?
C8 C9 C10 109.28(17) . . ?
C8 C9 H9 125.4 . . ?
C10 C9 Fe1 69.72(11) . . ?
C10 C9 H9 125.4 . . ?
C46 C47 H47 118.4 . . ?
C48 C47 C46 123.2(2) . . ?
C48 C47 H47 118.4 . . ?
P003 C5 H5A 108.4 . . ?
P003 C5 H5B 108.4 . . ?
H5A C5 H5B 107.4 . . ?
C6 C5 P003 115.57(14) . . ?
C6 C5 H5A 108.4 . . ?
C6 C5 H5B 108.4 . . ?
C28 C29 H29 118.6 . . ?
C30 C29 C28 122.78(19) . . ?
C30 C29 H29 118.6 . . ?
C34 C35 H35 118.4 . . ?
C36 C35 C34 123.2(2) . . ?
C36 C35 H35 118.4 . . ?
P2 C15 H15A 110.0 . . ?
P2 C15 H15B 110.0 . . ?
H15A C15 H15B 108.4 . . ?
C14 C15 P2 108.56(13) . . ?
C14 C15 H15A 110.0 . . ?
C14 C15 H15B 110.0 . . ?
P2 C25 H25A 107.4 . . ?
P2 C25 H25B 107.4 . . ?
H25A C25 H25B 107.0 . . ?
C26 C25 P2 119.56(14) . . ?
C26 C25 H25A 107.4 . . ?
C26 C25 H25B 107.4 . . ?
C45 C40 B1 120.25(19) . . ?
C41 C40 C45 115.0(2) . . ?
C41 C40 B1 124.71(19) . . ?
C28 C33 H33 118.7 . . ?
C32 C33 C28 122.6(2) . . ?
C32 C33 H33 118.7 . . ?
C33 C32 H32 119.8 . . ?
C31 C32 C33 120.4(2) . . ?
C31 C32 H32 119.8 . . ?
C32 C31 H31 120.5 . . ?
C32 C31 C30 119.00(19) . . ?
C30 C31 H31 120.5 . . ?
C39 C38 H38 119.7 . . ?
C37 C38 C39 120.7(2) . . ?
C37 C38 H38 119.7 . . ?
P2 C22 H22A 107.8 . . ?
P2 C22 H22B 107.8 . . ?
H22A C22 H22B 107.2 . . ?
C23 C22 P2 117.88(14) . . ?
C23 C22 H22A 107.8 . . ?
C23 C22 H22B 107.8 . . ?
C49 C50 H50 119.8 . . ?
C49 C50 C51 120.4(2) . . ?
C51 C50 H50 119.8 . . ?
C50 C49 H49 120.6 . . ?
C48 C49 C50 118.7(2) . . ?
C48 C49 H49 120.6 . . ?
P1 C19 H19A 108.1 . . ?
P1 C19 H19B 108.1 . . ?
H19A C19 H19B 107.3 . . ?
C20 C19 P1 116.69(16) . . ?
C20 C19 H19A 108.1 . . ?
C20 C19 H19B 108.1 . . ?
C46 C51 H51 118.7 . . ?
C50 C51 C46 122.63(19) . . ?
C50 C51 H51 118.7 . . ?
C25 C26 H26A 109.5 . . ?
C25 C26 H26B 109.5 . . ?
H26A C26 H26B 108.1 . . ?
C27 C26 C25 110.72(17) . . ?
C27 C26 H26A 109.5 . . ?
C27 C26 H26B 109.5 . . ?
P003 C2 H2A 106.9 . . ?
P003 C2 H2B 106.9 . . ?
H2A C2 H2B 106.7 . . ?
C3 C2 P003 121.71(16) . . ?
C3 C2 H2A 106.9 . . ?
C3 C2 H2B 106.9 . . ?
C29 C30 H30 120.0 . . ?
C31 C30 C29 120.1(2) . . ?
C31 C30 H30 120.0 . . ?
C22 C23 H23A 109.4 . . ?
C22 C23 H23B 109.4 . . ?
C22 C23 C24 111.27(19) . . ?
H23A C23 H23B 108.0 . . ?
C24 C23 H23A 109.4 . . ?
C24 C23 H23B 109.4 . . ?
P1 C16 H16A 108.0 . . ?
P1 C16 H16B 108.0 . . ?
H16A C16 H16B 107.3 . . ?
C17 C16 P1 117.10(16) . . ?
C17 C16 H16A 108.0 . . ?
C17 C16 H16B 108.0 . . ?
C5 C6 H6A 109.4 . . ?
C5 C6 H6B 109.4 . . ?
H6A C6 H6B 108.0 . . ?
C7 C6 C5 111.28(18) . . ?
C7 C6 H6A 109.4 . . ?
C7 C6 H6B 109.4 . . ?
C35 C36 H36 120.0 . . ?
C37 C36 C35 119.9(2) . . ?
C37 C36 H36 120.0 . . ?
C47 C48 H48 120.0 . . ?
C49 C48 C47 120.0(2) . . ?
C49 C48 H48 120.0 . . ?
C26 C27 H27A 109.5 . . ?
C26 C27 H27B 109.5 . . ?
C26 C27 H27C 109.5 . . ?
H27A C27 H27B 109.5 . . ?
H27A C27 H27C 109.5 . . ?
H27B C27 H27C 109.5 . . ?
P1 C14 H14A 109.1 . . ?
P1 C14 H14B 109.1 . . ?
C15 C14 P1 112.32(14) . . ?
C15 C14 H14A 109.1 . . ?
C15 C14 H14B 109.1 . . ?
H14A C14 H14B 107.9 . . ?
C38 C37 C36 119.0(2) . . ?
C38 C37 H37 120.5 . . ?
C36 C37 H37 120.5 . . ?
C40 C45 H45 118.3 . . ?
C44 C45 C40 123.4(2) . . ?
C44 C45 H45 118.3 . . ?
C16 C17 H17A 109.6 . . ?
C16 C17 H17B 109.6 . . ?
H17A C17 H17B 108.1 . . ?
C18 C17 C16 110.5(2) . . ?
C18 C17 H17A 109.6 . . ?
C18 C17 H17B 109.6 . . ?
C40 C41 H41 118.8 . . ?
C40 C41 C42 122.5(2) . . ?
C42 C41 H41 118.8 . . ?
C2 C3 H3A 109.9 . . ?
C2 C3 H3B 109.9 . . ?
C2 C3 C4 109.1(2) . . ?
H3A C3 H3B 108.3 . . ?
C4 C3 H3A 109.9 . . ?
C4 C3 H3B 109.9 . . ?
C8 C13 H13A 109.5 . . ?
C8 C13 H13B 109.5 . . ?
C8 C13 H13C 109.5 . . ?
H13A C13 H13B 109.5 . . ?
H13A C13 H13C 109.5 . . ?
H13B C13 H13C 109.5 . . ?
C23 C24 H24A 109.5 . . ?
C23 C24 H24B 109.5 . . ?
C23 C24 H24C 109.5 . . ?
H24A C24 H24B 109.5 . . ?
H24A C24 H24C 109.5 . . ?
H24B C24 H24C 109.5 . . ?
C28 B1 C46 107.81(16) . . ?
C34 B1 C28 111.10(16) . . ?
C34 B1 C46 110.98(16) . . ?
C34 B1 C40 107.66(16) . . ?
C40 B1 C28 109.27(16) . . ?
C40 B1 C46 110.01(16) . . ?
C45 C44 H44 120.2 . . ?
C43 C44 C45 119.7(2) . . ?
C43 C44 H44 120.2 . . ?
C19 C20 H20A 109.4 . . ?
C19 C20 H20B 109.4 . . ?
H20A C20 H20B 108.0 . . ?
C21 C20 C19 111.4(2) . . ?
C21 C20 H20A 109.4 . . ?
C21 C20 H20B 109.4 . . ?
C17 C18 H18A 109.5 . . ?
C17 C18 H18B 109.5 . . ?
C17 C18 H18C 109.5 . . ?
H18A C18 H18B 109.5 . . ?
H18A C18 H18C 109.5 . . ?
H18B C18 H18C 109.5 . . ?
C6 C7 H7A 109.5 . . ?
C6 C7 H7B 109.5 . . ?
C6 C7 H7C 109.5 . . ?
H7A C7 H7B 109.5 . . ?
H7A C7 H7C 109.5 . . ?
H7B C7 H7C 109.5 . . ?
C44 C43 H43 120.5 . . ?
C42 C43 C44 119.1(2) . . ?
C42 C43 H43 120.5 . . ?
C41 C42 H42 119.8 . . ?
C43 C42 C41 120.4(2) . . ?
C43 C42 H42 119.8 . . ?
C3 C4 H4A 109.5 . . ?
C3 C4 H4B 109.5 . . ?
C3 C4 H4C 109.5 . . ?
H4A C4 H4B 109.5 . . ?
H4A C4 H4C 109.5 . . ?
H4B C4 H4C 109.5 . . ?
C20 C21 H21A 109.5 . . ?
C20 C21 H21B 109.5 . . ?
C20 C21 H21C 109.5 . . ?
H21A C21 H21B 109.5 . . ?
H21A C21 H21C 109.5 . . ?
H21B C21 H21C 109.5 . . ?

loop_
_geom_bond_atom_site_label_1
_geom_bond_atom_site_label_2
_geom_bond_distance
_geom_bond_site_symmetry_2
_geom_bond_publ_flag
Fe1 P2 2.2037(5) . ?
Fe1 P003 2.2151(5) . ?
Fe1 P1 2.2293(5) . ?
Fe1 C8 2.1309(18) . ?
Fe1 C12 2.1081(18) . ?
Fe1 C11 2.1079(18) . ?
Fe1 C10 2.0905(19) . ?
Fe1 C9 2.0984(19) . ?
P2 C15 1.8296(19) . ?
P2 C25 1.8547(19) . ?
P2 C22 1.834(2) . ?
P003 C1 1.8460(19) . ?
P003 C5 1.849(2) . ?
P003 C2 1.854(2) . ?
P1 C19 1.844(2) . ?
P1 C16 1.840(2) . ?
P1 C14 1.863(2) . ?
C39 H39 0.9500 . ?
C39 C34 1.405(3) . ?
C39 C38 1.394(3) . ?
C28 C29 1.401(3) . ?
C28 C33 1.404(3) . ?
C28 B1 1.649(3) . ?
C8 C12 1.429(3) . ?
C8 C9 1.410(3) . ?
C8 C13 1.494(3) . ?
C46 C47 1.407(3) . ?
C46 C51 1.396(3) . ?
C46 B1 1.652(3) . ?
C34 C35 1.410(3) . ?
C34 B1 1.642(3) . ?
C1 C1 1.529(3) 5_666 ?
C1 H1A 0.9900 . ?
C1 H1B 0.9900 . ?
C12 H12 0.9500 . ?
C12 C11 1.416(3) . ?
C11 H11 0.9500 . ?
C11 C10 1.412(3) . ?
C10 H10 0.9500 . ?
C10 C9 1.431(3) . ?
C9 H9 0.9500 . ?
C47 H47 0.9500 . ?
C47 C48 1.387(3) . ?
C5 H5A 0.9900 . ?
C5 H5B 0.9900 . ?
C5 C6 1.530(3) . ?
C29 H29 0.9500 . ?
C29 C30 1.396(3) . ?
C35 H35 0.9500 . ?
C35 C36 1.389(3) . ?
C15 H15A 0.9900 . ?
C15 H15B 0.9900 . ?
C15 C14 1.522(3) . ?
C25 H25A 0.9900 . ?
C25 H25B 0.9900 . ?
C25 C26 1.530(3) . ?
C40 C45 1.406(3) . ?
C40 C41 1.396(3) . ?
C40 B1 1.647(3) . ?
C33 H33 0.9500 . ?
C33 C32 1.394(3) . ?
C32 H32 0.9500 . ?
C32 C31 1.380(3) . ?
C31 H31 0.9500 . ?
C31 C30 1.384(3) . ?
C38 H38 0.9500 . ?
C38 C37 1.383(3) . ?
C22 H22A 0.9900 . ?
C22 H22B 0.9900 . ?
C22 C23 1.526(3) . ?
C50 H50 0.9500 . ?
C50 C49 1.388(3) . ?
C50 C51 1.392(3) . ?
C49 H49 0.9500 . ?
C49 C48 1.384(3) . ?
C19 H19A 0.9900 . ?
C19 H19B 0.9900 . ?
C19 C20 1.525(3) . ?
C51 H51 0.9500 . ?
C26 H26A 0.9900 . ?
C26 H26B 0.9900 . ?
C26 C27 1.526(3) . ?
C2 H2A 0.9900 . ?
C2 H2B 0.9900 . ?
C2 C3 1.526(3) . ?
C30 H30 0.9500 . ?
C23 H23A 0.9900 . ?
C23 H23B 0.9900 . ?
C23 C24 1.527(3) . ?
C16 H16A 0.9900 . ?
C16 H16B 0.9900 . ?
C16 C17 1.533(3) . ?
C6 H6A 0.9900 . ?
C6 H6B 0.9900 . ?
C6 C7 1.522(3) . ?
C36 H36 0.9500 . ?
C36 C37 1.384(3) . ?
C48 H48 0.9500 . ?
C27 H27A 0.9800 . ?
C27 H27B 0.9800 . ?
C27 H27C 0.9800 . ?
C14 H14A 0.9900 . ?
C14 H14B 0.9900 . ?
C37 H37 0.9500 . ?
C45 H45 0.9500 . ?
C45 C44 1.386(3) . ?
C17 H17A 0.9900 . ?
C17 H17B 0.9900 . ?
C17 C18 1.522(3) . ?
C41 H41 0.9500 . ?
C41 C42 1.399(3) . ?
C3 H3A 0.9900 . ?
C3 H3B 0.9900 . ?
C3 C4 1.535(3) . ?
C13 H13A 0.9800 . ?
C13 H13B 0.9800 . ?
C13 H13C 0.9800 . ?
C24 H24A 0.9800 . ?
C24 H24B 0.9800 . ?
C24 H24C 0.9800 . ?
C44 H44 0.9500 . ?
C44 C43 1.386(4) . ?
C20 H20A 0.9900 . ?
C20 H20B 0.9900 . ?
C20 C21 1.517(4) . ?
C18 H18A 0.9800 . ?
C18 H18B 0.9800 . ?
C18 H18C 0.9800 . ?
C7 H7A 0.9800 . ?
C7 H7B 0.9800 . ?
C7 H7C 0.9800 . ?
C43 H43 0.9500 . ?
C43 C42 1.379(4) . ?
C42 H42 0.9500 . ?
C4 H4A 0.9800 . ?
C4 H4B 0.9800 . ?
C4 H4C 0.9800 . ?
C21 H21A 0.9800 . ?
C21 H21B 0.9800 . ?
C21 H21C 0.9800 . ?

loop_
_geom_torsion_atom_site_label_1
_geom_torsion_atom_site_label_2
_geom_torsion_atom_site_label_3
_geom_torsion_atom_site_label_4
_geom_torsion
_geom_torsion_site_symmetry_1
_geom_torsion_site_symmetry_2
_geom_torsion_site_symmetry_3
_geom_torsion_site_symmetry_4
_geom_torsion_publ_flag
Fe1 P2 C15 C14 -42.53(15) . . . . ?
Fe1 P2 C25 C26 140.48(15) . . . . ?
Fe1 P2 C22 C23 -177.83(13) . . . . ?
Fe1 P003 C1 C1 177.79(15) . . . 5_666 ?
Fe1 P003 C5 C6 75.70(15) . . . . ?
Fe1 P003 C2 C3 139.36(16) . . . . ?
Fe1 P1 C19 C20 -69.9(2) . . . . ?
Fe1 P1 C16 C17 -179.38(14) . . . . ?
Fe1 P1 C14 C15 -7.37(19) . . . . ?
Fe1 C8 C12 C11 60.80(13) . . . . ?
Fe1 C8 C9 C10 -59.88(13) . . . . ?
Fe1 C12 C11 C10 59.45(13) . . . . ?
Fe1 C11 C10 C9 61.51(13) . . . . ?
Fe1 C10 C9 C8 61.15(13) . . . . ?
P2 C15 C14 P1 30.14(19) . . . . ?
P2 C25 C26 C27 178.71(15) . . . . ?
P2 C22 C23 C24 -179.22(16) . . . . ?
P003 C5 C6 C7 174.22(15) . . . . ?
P003 C2 C3 C4 -179.69(17) . . . . ?
P1 C19 C20 C21 177.5(3) . . . . ?
P1 C16 C17 C18 168.57(16) . . . . ?
C39 C34 C35 C36 -0.2(3) . . . . ?
C39 C34 B1 C28 -14.7(3) . . . . ?
C39 C34 B1 C46 105.2(2) . . . . ?
C39 C34 B1 C40 -134.33(19) . . . . ?
C39 C38 C37 C36 0.3(3) . . . . ?
C28 C29 C30 C31 0.2(3) . . . . ?
C28 C33 C32 C31 -0.6(3) . . . . ?
C8 C12 C11 Fe1 -61.29(13) . . . . ?
C8 C12 C11 C10 -1.8(2) . . . . ?
C46 C47 C48 C49 0.3(3) . . . . ?
C34 C39 C38 C37 0.0(3) . . . . ?
C34 C35 C36 C37 0.5(4) . . . . ?
C1 P003 C5 C6 -57.23(16) . . . . ?
C1 P003 C2 C3 -90.63(19) . . . . ?
C12 C8 C9 Fe1 59.58(12) . . . . ?
C12 C8 C9 C10 -0.3(2) . . . . ?
C12 C11 C10 Fe1 -59.89(13) . . . . ?
C12 C11 C10 C9 1.6(2) . . . . ?
C11 C10 C9 Fe1 -61.96(13) . . . . ?
C11 C10 C9 C8 -0.8(2) . . . . ?
C9 C8 C12 Fe1 -59.48(13) . . . . ?
C9 C8 C12 C11 1.3(2) . . . . ?
C47 C46 C51 C50 -0.9(3) . . . . ?
C47 C46 B1 C28 -40.7(2) . . . . ?
C47 C46 B1 C34 -162.59(17) . . . . ?
C47 C46 B1 C40 78.4(2) . . . . ?
C5 P003 C1 C1 -51.0(2) . . . 5_666 ?
C5 P003 C2 C3 12.7(2) . . . . ?
C29 C28 C33 C32 0.5(3) . . . . ?
C29 C28 B1 C46 130.51(19) . . . . ?
C29 C28 B1 C34 -107.7(2) . . . . ?
C29 C28 B1 C40 11.0(3) . . . . ?
C35 C34 B1 C28 164.69(18) . . . . ?
C35 C34 B1 C46 -75.4(2) . . . . ?
C35 C34 B1 C40 45.1(2) . . . . ?
C35 C36 C37 C38 -0.6(3) . . . . ?
C15 P2 C25 C26 21.10(18) . . . . ?
C15 P2 C22 C23 -53.71(18) . . . . ?
C25 P2 C15 C14 78.69(16) . . . . ?
C25 P2 C22 C23 55.05(17) . . . . ?
C40 C45 C44 C43 -0.1(4) . . . . ?
C40 C41 C42 C43 0.0(5) . . . . ?
C33 C28 C29 C30 -0.3(3) . . . . ?
C33 C28 B1 C46 -48.8(2) . . . . ?
C33 C28 B1 C34 73.0(2) . . . . ?
C33 C28 B1 C40 -168.36(18) . . . . ?
C33 C32 C31 C30 0.5(3) . . . . ?
C32 C31 C30 C29 -0.3(3) . . . . ?
C38 C39 C34 C35 -0.1(3) . . . . ?
C38 C39 C34 B1 179.32(18) . . . . ?
C22 P2 C15 C14 -172.65(14) . . . . ?
C22 P2 C25 C26 -88.15(17) . . . . ?
C50 C49 C48 C47 0.0(3) . . . . ?
C49 C50 C51 C46 1.2(3) . . . . ?
C19 P1 C16 C17 41.81(19) . . . . ?
C19 P1 C14 C15 126.40(17) . . . . ?
C51 C46 C47 C48 0.1(3) . . . . ?
C51 C46 B1 C28 141.48(19) . . . . ?
C51 C46 B1 C34 19.6(3) . . . . ?
C51 C46 B1 C40 -99.4(2) . . . . ?
C51 C50 C49 C48 -0.7(3) . . . . ?
C2 P003 C1 C1 53.8(2) . . . 5_666 ?
C2 P003 C5 C6 -161.97(15) . . . . ?
C16 P1 C19 C20 62.9(2) . . . . ?
C16 P1 C14 C15 -129.11(17) . . . . ?
C14 P1 C19 C20 165.98(18) . . . . ?
C14 P1 C16 C17 -60.32(19) . . . . ?
C45 C40 C41 C42 0.7(4) . . . . ?
C45 C40 B1 C28 -76.6(2) . . . . ?
C45 C40 B1 C46 165.23(18) . . . . ?
C45 C40 B1 C34 44.2(2) . . . . ?
C45 C44 C43 C42 0.8(4) . . . . ?
C41 C40 C45 C44 -0.7(3) . . . . ?
C41 C40 B1 C28 100.7(2) . . . . ?
C41 C40 B1 C46 -17.5(3) . . . . ?
C41 C40 B1 C34 -138.6(2) . . . . ?
C13 C8 C12 Fe1 129.3(2) . . . . ?
C13 C8 C12 C11 -169.89(19) . . . . ?
C13 C8 C9 Fe1 -128.67(19) . . . . ?
C13 C8 C9 C10 171.45(18) . . . . ?
B1 C28 C29 C30 -179.64(18) . . . . ?
B1 C28 C33 C32 179.85(18) . . . . ?
B1 C46 C47 C48 -177.88(19) . . . . ?
B1 C46 C51 C50 177.05(19) . . . . ?
B1 C34 C35 C36 -179.6(2) . . . . ?
B1 C40 C45 C44 176.8(2) . . . . ?
B1 C40 C41 C42 -176.7(2) . . . . ?
C44 C43 C42 C41 -0.8(4) . . . . ?
